data_4027872
loop_
_publ_author_name
'J. Stephen Clark'
'Rapha\"elle Berger'
'Stewart T. Hayes'
'Hans Martin Senn'
'Louis J. Farrugia'
'Lynne H. Thomas'
'Angus J. Morrison'
'Luca Gobbi'

_publ_section_title
;
 Total Syntheses of Multiple Cladiellin Natural Products by Use of a
 Completely General Strategy
;
_journal_name_full 'Journal of Organic Chemistry'
_journal_page_first 673
_journal_page_last 696
_journal_paper_doi 10.1021/jo302542h
_journal_volume 78
_journal_year 2013
_chemical_absolute_configuration syn
_chemical_formula_moiety 'C20 H34 O4'
_chemical_formula_sum 'C20 H34 O4'
_chemical_formula_weight 338.47
_space_group_IT_number 19
_symmetry_cell_setting orthorhombic
_symmetry_Int_Tables_number 19
_symmetry_space_group_name_Hall 'P 2ac 2ab'
_symmetry_space_group_name_H-M 'P 21 21 21'
_atom_sites_solution_hydrogens geom
_atom_sites_solution_primary direct
_atom_sites_solution_secondary difmap
_cell_angle_alpha 90
_cell_angle_beta 90
_cell_angle_gamma 90
_cell_formula_units_Z 4
_cell_length_a 6.9388(6)
_cell_length_b 8.1850(10)
_cell_length_c 33.548(3)
_cell_measurement_reflns_used 4202
_cell_measurement_temperature 100(2)
_cell_measurement_theta_max 55.24
_cell_measurement_theta_min 6.17
_cell_volume 1905.3(3)
_computing_cell_refinement 'FSPROCESS CrystalClear 1.4.0 (Rigaku, 2008)'
_computing_data_collection 'D*TREK CrystalClear 1.4.0 (Rigaku, 2008)'
_computing_data_reduction 'FSPROCESS CrystalClear 1.4.0 (Rigaku, 2008)'
_computing_publication_material 'WINGX (Farrugia, 1999)'
_computing_structure_refinement 'SHELXL-97 (Sheldrick, 2008)'
_computing_structure_solution 'SHELXS-97 (Sheldrick, 2008)'
_diffrn_ambient_temperature 100(2)
_diffrn_measured_fraction_theta_full 0.998
_diffrn_measured_fraction_theta_max 0.998
_diffrn_measurement_device_type
;
'Rigaku R-AXIS RAPID IP Image Plate diffractometer'
;
_diffrn_radiation_monochromator graphite
_diffrn_radiation_type MoK\a
_diffrn_radiation_wavelength 0.71075
_diffrn_reflns_av_R_equivalents 0.1051
_diffrn_reflns_av_unetI/netI 0.1092
_diffrn_reflns_limit_h_max 9
_diffrn_reflns_limit_h_min -7
_diffrn_reflns_limit_k_max 10
_diffrn_reflns_limit_k_min -10
_diffrn_reflns_limit_l_max 43
_diffrn_reflns_limit_l_min -43
_diffrn_reflns_number 13485
_diffrn_reflns_theta_full 27.49
_diffrn_reflns_theta_max 27.49
_diffrn_reflns_theta_min 3.08
_exptl_absorpt_coefficient_mu 0.08
_exptl_absorpt_correction_T_max 1.000
_exptl_absorpt_correction_T_min 0.5809
_exptl_absorpt_correction_type multi-scan
_exptl_absorpt_process_details 'CrystalClear 1.4.0 (Rigaku, 2008)'
_exptl_crystal_colour colourless
_exptl_crystal_density_diffrn 1.18
_exptl_crystal_description plate
_exptl_crystal_F_000 744
_exptl_crystal_size_max 0.3
_exptl_crystal_size_mid 0.1
_exptl_crystal_size_min 0.05
_refine_diff_density_max 0.251
_refine_diff_density_min -0.246
_refine_diff_density_rms 0.054
_refine_ls_abs_structure_details 'Flack H D (1983), Acta Cryst. A39, 876-881'
_refine_ls_abs_structure_Flack 0.3(15)
_refine_ls_extinction_method none
_refine_ls_goodness_of_fit_ref 1.045
_refine_ls_hydrogen_treatment constr
_refine_ls_matrix_type full
_refine_ls_number_parameters 225
_refine_ls_number_reflns 4356
_refine_ls_number_restraints 0
_refine_ls_restrained_S_all 1.045
_refine_ls_R_factor_all 0.12
_refine_ls_R_factor_gt 0.0743
_refine_ls_shift/su_max 0.001
_refine_ls_shift/su_mean 0
_refine_ls_structure_factor_coef Fsqd
_refine_ls_weighting_details 'calc w=1/[\s^2^(Fo^2^)+(0.0000P)^2^+1.0562P] where P=(Fo^2^+2Fc^2^)/3'
_refine_ls_weighting_scheme calc
_refine_ls_wR_factor_ref 0.0957
_reflns_number_gt 2926
_reflns_number_total 4356
_reflns_threshold_expression >2\s(I)
_cod_data_source_file jo302542h_si_001_3.cif
_cod_data_source_block comp_9
_cod_database_code 4027872

loop_
_symmetry_equiv_pos_as_xyz
'x, y, z'
'-x+1/2, -y, z+1/2'
'x+1/2, -y+1/2, -z'
'-x, y+1/2, -z+1/2'

loop_
_atom_site_label
_atom_site_fract_x
_atom_site_fract_y
_atom_site_fract_z
_atom_site_U_iso_or_equiv
_atom_site_adp_type
_atom_site_calc_flag
_atom_site_refinement_flags
_atom_site_occupancy
_atom_site_type_symbol
O3 0.1749(3) 0.7036(2) 1.00303(5) 0.0235(5) Uani d . 1 O
H3 0.2242 0.7875 1.0117 0.035 Uiso calc R 1 H
O1 0.6194(3) 0.6064(2) 0.91968(5) 0.0189(4) Uani d . 1 O
O2 0.3664(3) 0.9372(2) 0.95487(5) 0.0229(5) Uani d . 1 O
H2 0.4584 0.899 0.9671 0.034 Uiso calc R 1 H
O4 0.4842(3) 0.1841(2) 0.90082(5) 0.0258(5) Uani d . 1 O
H4 0.4455 0.1078 0.9145 0.039 Uiso calc R 1 H
C20 0.5379(4) 0.3056(3) 0.96578(8) 0.0267(7) Uani d . 1 C
H20A 0.4478 0.2365 0.9795 0.04 Uiso calc R 1 H
H20B 0.5482 0.408 0.9795 0.04 Uiso calc R 1 H
H20C 0.6618 0.2534 0.9651 0.04 Uiso calc R 1 H
C17 0.2544(4) 0.3865(3) 0.92161(8) 0.0222(7) Uani d . 1 C
H17A 0.1786 0.2869 0.9215 0.027 Uiso calc R 1 H
H17B 0.2338 0.439 0.896 0.027 Uiso calc R 1 H
C13 0.3392(4) 0.7682(3) 0.89529(8) 0.0213(7) Uani d . 1 C
H13A 0.2691 0.6758 0.8844 0.026 Uiso calc R 1 H
H13B 0.3122 0.8613 0.8783 0.026 Uiso calc R 1 H
C18 0.4674(4) 0.3354(3) 0.92320(8) 0.0212(7) Uani d . 1 C
C11 0.6093(4) 0.4463(3) 0.90095(7) 0.0203(7) Uani d . 1 C
H11 0.7373 0.3965 0.9031 0.024 Uiso calc R 1 H
C15 0.2668(4) 0.6592(3) 0.96560(8) 0.0205(7) Uani d . 1 C
H15 0.4028 0.6351 0.9709 0.025 Uiso calc R 1 H
C1 0.6059(4) 0.6620(3) 0.85048(8) 0.0199(7) Uani d . 1 C
H1 0.5131 0.704 0.831 0.024 Uiso calc R 1 H
C14 0.2566(4) 0.8050(3) 0.93663(8) 0.0209(7) Uani d . 1 C
C4 0.9001(4) 0.4089(4) 0.83159(9) 0.0272(7) Uani d . 1 C
H4A 0.9472 0.3707 0.8572 0.033 Uiso calc R 1 H
H4B 0.9712 0.3522 0.8109 0.033 Uiso calc R 1 H
C16 0.1664(4) 0.5000(3) 0.95384(8) 0.0231(7) Uani d . 1 C
H16A 0.0375 0.5283 0.9451 0.028 Uiso calc R 1 H
H16B 0.1523 0.4355 0.9779 0.028 Uiso calc R 1 H
C6 0.5699(4) 0.4763(3) 0.85642(8) 0.0197(7) Uani d . 1 C
H6 0.4326 0.4557 0.8517 0.024 Uiso calc R 1 H
C19 0.0530(4) 0.8711(3) 0.93178(8) 0.0269(8) Uani d . 1 C
H19A 0.001 0.8976 0.9575 0.04 Uiso calc R 1 H
H19B -0.0264 0.7899 0.9193 0.04 Uiso calc R 1 H
H19C 0.056 0.9676 0.9155 0.04 Uiso calc R 1 H
C2 0.8075(4) 0.7038(4) 0.83665(8) 0.0254(7) Uani d . 1 C
C5 0.6850(4) 0.3672(3) 0.82781(8) 0.0219(7) Uani d . 1 C
H5 0.6679 0.2537 0.8364 0.026 Uiso calc R 1 H
C12 0.5541(4) 0.7305(3) 0.89208(8) 0.0223(7) Uani d . 1 C
H12 0.6274 0.8311 0.8967 0.027 Uiso calc R 1 H
C7 0.8450(5) 0.8845(4) 0.82986(9) 0.0353(8) Uani d . 1 C
H7A 0.9746 0.8994 0.8205 0.053 Uiso calc R 1 H
H7B 0.8278 0.9427 0.8544 0.053 Uiso calc R 1 H
H7C 0.7563 0.9255 0.8103 0.053 Uiso calc R 1 H
C8 0.6062(5) 0.3816(4) 0.78474(8) 0.0282(8) Uani d . 1 C
H8 0.5914 0.4978 0.7785 0.034 Uiso calc R 1 H
C3 0.9366(4) 0.5898(4) 0.82810(8) 0.0291(8) Uani d . 1 C
H3A 1.0575 0.6236 0.8194 0.035 Uiso calc R 1 H
C9 0.7390(5) 0.3061(5) 0.75371(9) 0.0468(10) Uani d . 1 C
H9A 0.7657 0.1947 0.7608 0.07 Uiso calc R 1 H
H9B 0.8575 0.3666 0.7527 0.07 Uiso calc R 1 H
H9C 0.6777 0.3093 0.7281 0.07 Uiso calc R 1 H
C10 0.4098(5) 0.3011(5) 0.78146(9) 0.0501(10) Uani d . 1 C
H10A 0.3661 0.3063 0.7543 0.075 Uiso calc R 1 H
H10B 0.3199 0.3572 0.7984 0.075 Uiso calc R 1 H
H10C 0.4192 0.189 0.7896 0.075 Uiso calc R 1 H

loop_
_atom_site_aniso_label
_atom_site_aniso_U_11
_atom_site_aniso_U_22
_atom_site_aniso_U_33
_atom_site_aniso_U_12
_atom_site_aniso_U_13
_atom_site_aniso_U_23
O3 0.0319(13) 0.0180(11) 0.0207(10) -0.0019(10) 0.0032(10) -0.0028(10)
O1 0.0267(12) 0.0126(10) 0.0174(9) 0.0016(9) -0.0024(9) 0.0006(8)
O2 0.0292(13) 0.0143(10) 0.0253(11) -0.0014(9) -0.0044(10) -0.0013(9)
O4 0.0376(14) 0.0131(10) 0.0266(11) -0.0016(10) 0.0039(10) -0.0009(9)
C20 0.040(2) 0.0205(16) 0.0194(15) 0.0027(15) -0.0040(15) 0.0050(13)
C17 0.0282(17) 0.0167(16) 0.0217(16) -0.0046(13) -0.0009(14) -0.0021(13)
C13 0.0251(17) 0.0175(15) 0.0212(15) -0.0011(13) 0.0019(14) 0.0045(12)
C18 0.0304(19) 0.0133(15) 0.0198(15) -0.0005(13) -0.0027(14) -0.0012(12)
C11 0.0259(17) 0.0168(15) 0.0182(15) -0.0015(13) -0.0013(14) -0.0028(12)
C15 0.0253(17) 0.0194(16) 0.0168(15) 0.0032(13) 0.0017(13) -0.0005(12)
C1 0.0238(17) 0.0185(15) 0.0174(14) 0.0004(13) 0.0011(13) 0.0020(12)
C14 0.0269(17) 0.0146(15) 0.0211(15) -0.0027(13) -0.0019(13) -0.0026(13)
C4 0.0235(17) 0.0342(18) 0.0238(16) -0.0004(15) 0.0007(14) -0.0045(14)
C16 0.0261(18) 0.0194(15) 0.0238(16) -0.0039(14) 0.0054(15) 0.0007(13)
C6 0.0248(18) 0.0170(15) 0.0173(14) -0.0006(13) 0.0023(14) 0.0015(12)
C19 0.0285(19) 0.0248(17) 0.0274(17) 0.0001(14) -0.0015(14) 0.0016(14)
C2 0.0316(19) 0.0256(17) 0.0189(15) -0.0091(15) 0.0015(15) -0.0015(14)
C5 0.0246(17) 0.0194(16) 0.0215(15) -0.0004(13) -0.0021(14) 0.0007(13)
C12 0.0270(17) 0.0187(16) 0.0212(15) 0.0002(13) 0.0007(14) 0.0050(13)
C7 0.044(2) 0.034(2) 0.0279(17) -0.0088(17) 0.0077(17) 0.0024(15)
C8 0.038(2) 0.0273(17) 0.0192(15) 0.0021(16) -0.0027(15) -0.0025(14)
C3 0.0258(18) 0.0365(19) 0.0249(17) -0.0112(16) 0.0047(15) -0.0040(15)
C9 0.049(2) 0.071(3) 0.0207(17) 0.001(2) 0.0034(17) -0.0122(19)
C10 0.036(2) 0.083(3) 0.0308(18) -0.006(2) -0.0039(17) -0.021(2)

loop_
_atom_type_symbol
_atom_type_description
_atom_type_scat_dispersion_real
_atom_type_scat_dispersion_imag
_atom_type_scat_source
C C 0.0033 0.0016 'International Tables Vol C Tables 4.2.6.8 and 6.1.1.4'
H H 0 0 'International Tables Vol C Tables 4.2.6.8 and 6.1.1.4'
O O 0.0106 0.006 'International Tables Vol C Tables 4.2.6.8 and 6.1.1.4'

loop_
_geom_angle_atom_site_label_1
_geom_angle_atom_site_label_2
_geom_angle_atom_site_label_3
_geom_angle
C15 O3 H3 109.5
C12 O1 C11 109.93(19)
C14 O2 H2 109.5
C18 O4 H4 109.5
C18 C20 H20A 109.5
C18 C20 H20B 109.5
H20A C20 H20B 109.5
C18 C20 H20C 109.5
H20A C20 H20C 109.5
H20B C20 H20C 109.5
C18 C17 C16 121.2(2)
C18 C17 H17A 107
C16 C17 H17A 107
C18 C17 H17B 107
C16 C17 H17B 107
H17A C17 H17B 106.8
C12 C13 C14 118.0(2)
C12 C13 H13A 107.8
C14 C13 H13A 107.8
C12 C13 H13B 107.8
C14 C13 H13B 107.8
H13A C13 H13B 107.1
O4 C18 C20 108.7(2)
O4 C18 C11 101.6(2)
C20 C18 C11 110.1(2)
O4 C18 C17 106.9(2)
C20 C18 C17 112.5(2)
C11 C18 C17 116.1(2)
O1 C11 C18 110.7(2)
O1 C11 C6 106.5(2)
C18 C11 C6 116.9(2)
O1 C11 H11 107.4
C18 C11 H11 107.4
C6 C11 H11 107.4
O3 C15 C16 103.7(2)
O3 C15 C14 109.3(2)
C16 C15 C14 118.5(2)
O3 C15 H15 108.3
C16 C15 H15 108.3
C14 C15 H15 108.3
C2 C1 C12 114.2(2)
C2 C1 C6 114.2(2)
C12 C1 C6 101.6(2)
C2 C1 H1 108.9
C12 C1 H1 108.9
C6 C1 H1 108.9
O2 C14 C19 105.4(2)
O2 C14 C13 109.3(2)
C19 C14 C13 108.7(2)
O2 C14 C15 106.6(2)
C19 C14 C15 112.7(2)
C13 C14 C15 113.7(2)
C3 C4 C5 112.0(2)
C3 C4 H4A 109.2
C5 C4 H4A 109.2
C3 C4 H4B 109.2
C5 C4 H4B 109.2
H4A C4 H4B 107.9
C15 C16 C17 120.7(2)
C15 C16 H16A 107.1
C17 C16 H16A 107.1
C15 C16 H16B 107.1
C17 C16 H16B 107.1
H16A C16 H16B 106.8
C5 C6 C11 114.9(2)
C5 C6 C1 113.9(2)
C11 C6 C1 104.6(2)
C5 C6 H6 107.7
C11 C6 H6 107.7
C1 C6 H6 107.7
C14 C19 H19A 109.5
C14 C19 H19B 109.5
H19A C19 H19B 109.5
C14 C19 H19C 109.5
H19A C19 H19C 109.5
H19B C19 H19C 109.5
C3 C2 C1 122.1(3)
C3 C2 C7 122.5(3)
C1 C2 C7 115.1(3)
C6 C5 C4 109.0(2)
C6 C5 C8 110.8(2)
C4 C5 C8 113.8(2)
C6 C5 H5 107.7
C4 C5 H5 107.7
C8 C5 H5 107.7
O1 C12 C13 113.7(2)
O1 C12 C1 104.5(2)
C13 C12 C1 111.3(2)
O1 C12 H12 109
C13 C12 H12 109
C1 C12 H12 109
C2 C7 H7A 109.5
C2 C7 H7B 109.5
H7A C7 H7B 109.5
C2 C7 H7C 109.5
H7A C7 H7C 109.5
H7B C7 H7C 109.5
C10 C8 C9 108.6(3)
C10 C8 C5 110.6(2)
C9 C8 C5 113.2(3)
C10 C8 H8 108.1
C9 C8 H8 108.1
C5 C8 H8 108.1
C2 C3 C4 124.2(3)
C2 C3 H3A 117.9
C4 C3 H3A 117.9
C8 C9 H9A 109.5
C8 C9 H9B 109.5
H9A C9 H9B 109.5
C8 C9 H9C 109.5
H9A C9 H9C 109.5
H9B C9 H9C 109.5
C8 C10 H10A 109.5
C8 C10 H10B 109.5
H10A C10 H10B 109.5
C8 C10 H10C 109.5
H10A C10 H10C 109.5
H10B C10 H10C 109.5

loop_
_geom_bond_atom_site_label_1
_geom_bond_atom_site_label_2
_geom_bond_distance
O3 C15 1.455(3)
O3 H3 0.82
O1 C12 1.447(3)
O1 C11 1.455(3)
O2 C14 1.458(3)
O2 H2 0.82
O4 C18 1.453(3)
O4 H4 0.82
C20 C18 1.530(3)
C20 H20A 0.96
C20 H20B 0.96
C20 H20C 0.96
C17 C18 1.537(4)
C17 C16 1.551(4)
C17 H17A 0.97
C17 H17B 0.97
C13 C12 1.527(4)
C13 C14 1.530(4)
C13 H13A 0.97
C13 H13B 0.97
C18 C11 1.533(4)
C11 C6 1.539(3)
C11 H11 0.98
C15 C16 1.529(4)
C15 C14 1.541(4)
C15 H15 0.98
C1 C2 1.514(4)
C1 C12 1.546(4)
C1 C6 1.553(4)
C1 H1 0.98
C14 C19 1.522(4)
C4 C3 1.507(4)
C4 C5 1.536(4)
C4 H4A 0.97
C4 H4B 0.97
C16 H16A 0.97
C16 H16B 0.97
C6 C5 1.535(4)
C6 H6 0.98
C19 H19A 0.96
C19 H19B 0.96
C19 H19C 0.96
C2 C3 1.325(4)
C2 C7 1.518(4)
C5 C8 1.550(4)
C5 H5 0.98
C12 H12 0.98
C7 H7A 0.96
C7 H7B 0.96
C7 H7C 0.96
C8 C10 1.518(4)
C8 C9 1.521(4)
C8 H8 0.98
C3 H3A 0.93
C9 H9A 0.96
C9 H9B 0.96
C9 H9C 0.96
C10 H10A 0.96
C10 H10B 0.96
C10 H10C 0.96
